data_7125837
loop_
_publ_author_name
'Wang, Bo'
'He, Dan'
'Ren, Beige'
'Yao, Tuanli'

_publ_section_title
;
 Synthesis of imides via palladium-catalyzed three-component coupling of
 aryl halides, isocyanides and carboxylic acids.
;
_journal_issue 6
_journal_name_full 'Chemical communications (Cambridge, England)'
_journal_page_first 900
_journal_page_last 903
_journal_paper_doi 10.1039/c9cc08438j
_journal_volume 56
_journal_year 2020
_chemical_formula_sum 'C21 H25 N O3'
_chemical_formula_weight 339.42
_space_group_crystal_system monoclinic
_space_group_IT_number 14
_space_group_name_Hall '-P 2ybc'
_space_group_name_H-M_alt 'P 1 21/c 1'
_atom_sites_solution_hydrogens geom
_audit_creation_method SHELXL-2014/7
_audit_update_record
;
2019-10-31 deposited with the CCDC.	2019-12-11 downloaded from the CCDC.
;
_cell_angle_alpha 90
_cell_angle_beta 97.29(8)
_cell_angle_gamma 90
_cell_formula_units_Z 4
_cell_length_a 8.746(8)
_cell_length_b 10.239(10)
_cell_length_c 21.43(2)
_cell_measurement_reflns_used 2940
_cell_measurement_temperature 296(2)
_cell_measurement_theta_max 21.27
_cell_measurement_theta_min 2.77
_cell_volume 1904(3)
_computing_structure_refinement 'SHELXL-2014/7 (Sheldrick, 2014)'
_diffrn_ambient_temperature 296(2)
_diffrn_measured_fraction_theta_full 0.999
_diffrn_measured_fraction_theta_max 0.989
_diffrn_measurement_device_type 'Bruker APEX-II CCD'
_diffrn_measurement_method '\f and \w scans'
_diffrn_radiation_type MoK\a
_diffrn_radiation_wavelength 0.71073
_diffrn_reflns_av_R_equivalents 0.1026
_diffrn_reflns_av_unetI/netI 0.1095
_diffrn_reflns_Laue_measured_fraction_full 0.999
_diffrn_reflns_Laue_measured_fraction_max 0.989
_diffrn_reflns_limit_h_max 11
_diffrn_reflns_limit_h_min -11
_diffrn_reflns_limit_k_max 7
_diffrn_reflns_limit_k_min -13
_diffrn_reflns_limit_l_max 28
_diffrn_reflns_limit_l_min -28
_diffrn_reflns_number 19789
_diffrn_reflns_point_group_measured_fraction_full 0.999
_diffrn_reflns_point_group_measured_fraction_max 0.989
_diffrn_reflns_theta_full 25.242
_diffrn_reflns_theta_max 28.334
_diffrn_reflns_theta_min 2.762
_exptl_absorpt_coefficient_mu 0.079
_exptl_absorpt_correction_T_max 0.7457
_exptl_absorpt_correction_T_min 0.6800
_exptl_absorpt_correction_type multi-scan
_exptl_absorpt_process_details SADABS
_exptl_crystal_colour colourless
_exptl_crystal_density_diffrn 1.185
_exptl_crystal_description block
_exptl_crystal_F_000 728
_exptl_crystal_size_max 0.150
_exptl_crystal_size_mid 0.140
_exptl_crystal_size_min 0.130
_refine_diff_density_max 0.815
_refine_diff_density_min -0.239
_refine_diff_density_rms 0.053
_refine_ls_extinction_method none
_refine_ls_goodness_of_fit_ref 1.044
_refine_ls_hydrogen_treatment constr
_refine_ls_matrix_type full
_refine_ls_number_parameters 232
_refine_ls_number_reflns 4698
_refine_ls_number_restraints 0
_refine_ls_restrained_S_all 1.044
_refine_ls_R_factor_all 0.2019
_refine_ls_R_factor_gt 0.0768
_refine_ls_shift/su_max 0.000
_refine_ls_shift/su_mean 0.000
_refine_ls_structure_factor_coef Fsqd
_refine_ls_weighting_details 'w=1/[\s^2^(Fo^2^)+(0.1000P)^2^] where P=(Fo^2^+2Fc^2^)/3'
_refine_ls_weighting_scheme calc
_refine_ls_wR_factor_gt 0.1784
_refine_ls_wR_factor_ref 0.2255
_reflns_Friedel_coverage 0.000
_reflns_number_gt 1947
_reflns_number_total 4698
_reflns_threshold_expression 'I > 2\s(I)'
_cod_data_source_file c9cc08438j2.cif
_cod_data_source_block SUST_1437_0m
_cod_original_cell_volume 1903(3)
_cod_original_sg_symbol_H-M 'P 21/c'
_cod_database_code 7125837
_shelx_shelxl_version_number 2014/7
_shelx_space_group_comment
;
The symmetry employed for this shelxl refinement is uniquely defined
by the following loop, which should always be used as a source of
symmetry information in preference to the above space-group names.
They are only intended as comments.
;
_shelx_estimated_absorpt_t_min 0.988
_shelx_estimated_absorpt_t_max 0.990

loop_
_space_group_symop_operation_xyz
'x, y, z'
'-x, y+1/2, -z+1/2'
'-x, -y, -z'
'x, -y-1/2, z-1/2'

loop_
_atom_site_label
_atom_site_type_symbol
_atom_site_fract_x
_atom_site_fract_y
_atom_site_fract_z
_atom_site_U_iso_or_equiv
_atom_site_adp_type
_atom_site_occupancy
_atom_site_site_symmetry_order
_atom_site_calc_flag
_atom_site_refinement_flags_posn
_atom_site_refinement_flags_adp
C1 C 1.0360(4) 0.8179(4) 0.72992(18) 0.0735(11) Uani 1 1 d . .
H1A H 1.0496 0.7329 0.7126 0.110 Uiso 1 1 calc R U
H1B H 0.9535 0.8152 0.7555 0.110 Uiso 1 1 calc R U
H1C H 1.1295 0.8441 0.7552 0.110 Uiso 1 1 calc R U
C2 C 0.9976(3) 0.9143(3) 0.67743(15) 0.0497(8) Uani 1 1 d . .
C3 C 1.0913(4) 1.0208(3) 0.67145(18) 0.0595(10) Uani 1 1 d . .
H3 H 1.1732 1.0378 0.7025 0.071 Uiso 1 1 calc R U
C4 C 1.0653(4) 1.1013(3) 0.6208(2) 0.0642(10) Uani 1 1 d . .
H4 H 1.1290 1.1732 0.6180 0.077 Uiso 1 1 calc R U
C5 C 0.9463(4) 1.0782(3) 0.57330(17) 0.0606(9) Uani 1 1 d . .
H5 H 0.9336 1.1326 0.5383 0.073 Uiso 1 1 calc R U
C6 C 0.8454(3) 0.9749(3) 0.57720(15) 0.0484(8) Uani 1 1 d . .
C7 C 0.8693(3) 0.8967(3) 0.63114(14) 0.0416(7) Uani 1 1 d . .
C8 C 0.7163(4) 0.9506(4) 0.52506(15) 0.0696(10) Uani 1 1 d . .
H8A H 0.7568 0.9107 0.4901 0.104 Uiso 1 1 calc R U
H8B H 0.6681 1.0320 0.5120 0.104 Uiso 1 1 calc R U
H8C H 0.6416 0.8935 0.5399 0.104 Uiso 1 1 calc R U
C9 C 0.7860(4) 0.6788(3) 0.60196(16) 0.0549(9) Uani 1 1 d . .
C10 C 0.6737(4) 0.5675(3) 0.59724(14) 0.0482(8) Uani 1 1 d . .
C11 C 0.7384(5) 0.4430(3) 0.59775(16) 0.0661(10) Uani 1 1 d . .
H11 H 0.8452 0.4344 0.6037 0.079 Uiso 1 1 calc R U
C12 C 0.6496(6) 0.3335(3) 0.58969(18) 0.0773(12) Uani 1 1 d . .
H12 H 0.6950 0.2512 0.5915 0.093 Uiso 1 1 calc R U
C13 C 0.4926(6) 0.3462(4) 0.57884(17) 0.0790(13) Uani 1 1 d . .
H13 H 0.4317 0.2717 0.5728 0.095 Uiso 1 1 calc R U
C14 C 0.4226(4) 0.4678(3) 0.57661(15) 0.0646(10) Uani 1 1 d . .
H14 H 0.3160 0.4749 0.5681 0.078 Uiso 1 1 calc R U
C15 C 0.5137(4) 0.5791(3) 0.58726(14) 0.0500(8) Uani 1 1 d . .
C16 C 0.2897(4) 0.7148(4) 0.57891(17) 0.0695(10) Uani 1 1 d . .
H16A H 0.2482 0.6812 0.5384 0.104 Uiso 1 1 calc R U
H16B H 0.2624 0.8052 0.5817 0.104 Uiso 1 1 calc R U
H16C H 0.2484 0.6663 0.6113 0.104 Uiso 1 1 calc R U
C17 C 0.6776(3) 0.7821(3) 0.68955(13) 0.0373(7) Uani 1 1 d . .
C18 C 0.6017(3) 0.9040(3) 0.71290(14) 0.0415(7) Uani 1 1 d . .
C19 C 0.4640(4) 0.8571(3) 0.74413(17) 0.0579(9) Uani 1 1 d . .
H19A H 0.4126 0.9310 0.7596 0.087 Uiso 1 1 calc R U
H19B H 0.4993 0.8001 0.7785 0.087 Uiso 1 1 calc R U
H19C H 0.3937 0.8108 0.7139 0.087 Uiso 1 1 calc R U
C20 C 0.7116(4) 0.9770(4) 0.76326(18) 0.0733(11) Uani 1 1 d . .
H20A H 0.7938 1.0159 0.7440 0.110 Uiso 1 1 calc R U
H20B H 0.7538 0.9165 0.7951 0.110 Uiso 1 1 calc R U
H20C H 0.6557 1.0440 0.7820 0.110 Uiso 1 1 calc R U
C21 C 0.5422(4) 0.9992(3) 0.65959(17) 0.0651(10) Uani 1 1 d . .
H21A H 0.6280 1.0425 0.6447 0.098 Uiso 1 1 calc R U
H21B H 0.4760 1.0629 0.6752 0.098 Uiso 1 1 calc R U
H21C H 0.4856 0.9516 0.6256 0.098 Uiso 1 1 calc R U
N1 N 0.7652(3) 0.7886(2) 0.63768(11) 0.0396(6) Uani 1 1 d . .
O1 O 0.8957(3) 0.6746(2) 0.57282(15) 0.0946(10) Uani 1 1 d . .
O2 O 0.4539(2) 0.7023(2) 0.58678(10) 0.0568(6) Uani 1 1 d . .
O3 O 0.6648(2) 0.67762(19) 0.71439(9) 0.0507(6) Uani 1 1 d . .

loop_
_atom_site_aniso_label
_atom_site_aniso_U_11
_atom_site_aniso_U_22
_atom_site_aniso_U_33
_atom_site_aniso_U_23
_atom_site_aniso_U_13
_atom_site_aniso_U_12
C1 0.051(2) 0.092(3) 0.075(3) 0.009(2) -0.0026(18) 0.010(2)
C2 0.0363(17) 0.059(2) 0.055(2) -0.0045(17) 0.0085(15) 0.0035(16)
C3 0.0406(19) 0.067(2) 0.071(3) -0.012(2) 0.0077(17) -0.0119(17)
C4 0.050(2) 0.058(2) 0.088(3) -0.009(2) 0.024(2) -0.0160(17)
C5 0.056(2) 0.060(2) 0.070(2) 0.0119(19) 0.0244(19) -0.0041(18)
C6 0.0414(17) 0.057(2) 0.048(2) -0.0033(16) 0.0119(15) -0.0031(15)
C7 0.0356(16) 0.0434(16) 0.0479(19) -0.0031(14) 0.0132(14) 0.0011(14)
C8 0.067(2) 0.093(3) 0.048(2) 0.005(2) 0.0058(18) -0.010(2)
C9 0.056(2) 0.0492(19) 0.064(2) -0.0143(17) 0.0233(18) 0.0019(16)
C10 0.065(2) 0.0372(17) 0.0446(19) -0.0104(14) 0.0149(15) -0.0019(16)
C11 0.092(3) 0.049(2) 0.062(2) -0.0073(18) 0.028(2) 0.007(2)
C12 0.124(4) 0.039(2) 0.074(3) -0.0114(18) 0.035(3) -0.004(2)
C13 0.131(4) 0.051(2) 0.059(3) -0.0154(19) 0.029(3) -0.035(3)
C14 0.085(3) 0.061(2) 0.049(2) -0.0050(17) 0.0123(19) -0.023(2)
C15 0.067(2) 0.0450(19) 0.0390(18) -0.0020(15) 0.0116(15) -0.0090(17)
C16 0.054(2) 0.085(3) 0.068(2) 0.003(2) -0.0014(18) -0.0026(19)
C17 0.0358(16) 0.0356(16) 0.0402(17) -0.0009(14) 0.0033(13) -0.0020(13)
C18 0.0445(17) 0.0351(15) 0.0470(18) -0.0024(14) 0.0146(14) 0.0009(14)
C19 0.059(2) 0.0533(19) 0.067(2) -0.0023(17) 0.0293(17) 0.0018(16)
C20 0.070(2) 0.072(2) 0.080(3) -0.034(2) 0.017(2) -0.011(2)
C21 0.083(3) 0.0452(18) 0.074(3) 0.0085(17) 0.033(2) 0.0210(17)
N1 0.0369(13) 0.0363(13) 0.0472(15) -0.0056(11) 0.0118(11) -0.0021(11)
O1 0.0848(19) 0.0800(18) 0.133(3) -0.0447(17) 0.0687(19) -0.0122(15)
O2 0.0494(14) 0.0505(13) 0.0695(16) 0.0008(11) 0.0034(11) -0.0008(11)
O3 0.0627(14) 0.0384(12) 0.0518(14) 0.0035(10) 0.0105(11) 0.0027(10)

loop_
_atom_type_symbol
_atom_type_description
_atom_type_scat_dispersion_real
_atom_type_scat_dispersion_imag
_atom_type_scat_source
C C 0.0033 0.0016 'International Tables Vol C Tables 4.2.6.8 and 6.1.1.4'
H H 0.0000 0.0000 'International Tables Vol C Tables 4.2.6.8 and 6.1.1.4'
N N 0.0061 0.0033 'International Tables Vol C Tables 4.2.6.8 and 6.1.1.4'
O O 0.0106 0.0060 'International Tables Vol C Tables 4.2.6.8 and 6.1.1.4'

loop_
_geom_angle_atom_site_label_1
_geom_angle_atom_site_label_2
_geom_angle_atom_site_label_3
_geom_angle
C2 C1 H1A 109.5
C2 C1 H1B 109.5
H1A C1 H1B 109.5
C2 C1 H1C 109.5
H1A C1 H1C 109.5
H1B C1 H1C 109.5
C3 C2 C7 117.7(3)
C3 C2 C1 120.7(3)
C7 C2 C1 121.6(3)
C4 C3 C2 120.8(3)
C4 C3 H3 119.6
C2 C3 H3 119.6
C3 C4 C5 121.3(3)
C3 C4 H4 119.4
C5 C4 H4 119.4
C4 C5 C6 120.8(3)
C4 C5 H5 119.6
C6 C5 H5 119.6
C5 C6 C7 117.2(3)
C5 C6 C8 120.3(3)
C7 C6 C8 122.5(3)
C6 C7 C2 121.9(3)
C6 C7 N1 119.1(3)
C2 C7 N1 118.8(3)
C6 C8 H8A 109.5
C6 C8 H8B 109.5
H8A C8 H8B 109.5
C6 C8 H8C 109.5
H8A C8 H8C 109.5
H8B C8 H8C 109.5
O1 C9 N1 118.8(3)
O1 C9 C10 119.6(3)
N1 C9 C10 121.6(3)
C15 C10 C11 118.6(3)
C15 C10 C9 125.6(3)
C11 C10 C9 115.6(3)
C12 C11 C10 121.8(4)
C12 C11 H11 119.1
C10 C11 H11 119.1
C11 C12 C13 119.1(4)
C11 C12 H12 120.4
C13 C12 H12 120.4
C12 C13 C14 121.4(4)
C12 C13 H13 119.3
C14 C13 H13 119.3
C13 C14 C15 119.3(4)
C13 C14 H14 120.4
C15 C14 H14 120.4
O2 C15 C14 123.0(3)
O2 C15 C10 117.1(3)
C14 C15 C10 119.8(3)
O2 C16 H16A 109.5
O2 C16 H16B 109.5
H16A C16 H16B 109.5
O2 C16 H16C 109.5
H16A C16 H16C 109.5
H16B C16 H16C 109.5
O3 C17 N1 118.3(2)
O3 C17 C18 120.8(3)
N1 C17 C18 121.0(2)
C19 C18 C17 106.6(2)
C19 C18 C21 108.2(3)
C17 C18 C21 113.2(3)
C19 C18 C20 107.6(3)
C17 C18 C20 111.5(3)
C21 C18 C20 109.5(3)
C18 C19 H19A 109.5
C18 C19 H19B 109.5
H19A C19 H19B 109.5
C18 C19 H19C 109.5
H19A C19 H19C 109.5
H19B C19 H19C 109.5
C18 C20 H20A 109.5
C18 C20 H20B 109.5
H20A C20 H20B 109.5
C18 C20 H20C 109.5
H20A C20 H20C 109.5
H20B C20 H20C 109.5
C18 C21 H21A 109.5
C18 C21 H21B 109.5
H21A C21 H21B 109.5
C18 C21 H21C 109.5
H21A C21 H21C 109.5
H21B C21 H21C 109.5
C9 N1 C17 120.8(2)
C9 N1 C7 116.0(2)
C17 N1 C7 121.0(2)
C15 O2 C16 117.5(3)

loop_
_geom_bond_atom_site_label_1
_geom_bond_atom_site_label_2
_geom_bond_distance
C1 C2 1.502(5)
C1 H1A 0.9600
C1 H1B 0.9600
C1 H1C 0.9600
C2 C3 1.379(4)
C2 C7 1.412(4)
C3 C4 1.358(5)
C3 H3 0.9300
C4 C5 1.380(5)
C4 H4 0.9300
C5 C6 1.387(4)
C5 H5 0.9300
C6 C7 1.400(4)
C6 C8 1.505(5)
C7 N1 1.451(4)
C8 H8A 0.9600
C8 H8B 0.9600
C8 H8C 0.9600
C9 O1 1.210(4)
C9 N1 1.385(4)
C9 C10 1.500(4)
C10 C15 1.394(5)
C10 C11 1.395(4)
C11 C12 1.362(5)
C11 H11 0.9300
C12 C13 1.369(6)
C12 H12 0.9300
C13 C14 1.385(5)
C13 H13 0.9300
C14 C15 1.392(4)
C14 H14 0.9300
C15 O2 1.365(4)
C16 O2 1.430(4)
C16 H16A 0.9600
C16 H16B 0.9600
C16 H16C 0.9600
C17 O3 1.206(3)
C17 N1 1.429(4)
C17 C18 1.528(4)
C18 C19 1.527(4)
C18 C21 1.541(4)
C18 C20 1.544(4)
C19 H19A 0.9600
C19 H19B 0.9600
C19 H19C 0.9600
C20 H20A 0.9600
C20 H20B 0.9600
C20 H20C 0.9600
C21 H21A 0.9600
C21 H21B 0.9600
C21 H21C 0.9600
